data_4076885
loop_
_publ_author_name
'Hayashida, Taizo'
'Nagashima, Hideo'

_publ_section_title
;
 Access to Novel Ruthenium&#x2212;Amidinate Complexes,
 (\h6-arene)Ru(\h2-amidinate)X and [Ru(\h2-amidinate)(MeCN)4]+PF6-by
 Photochemical Displacement of the Benzene Ligand in
 (\h6-C6H6)Ru(\h2-amidinate)X
;
_journal_issue 19
_journal_name_full Organometallics
_journal_page_first 3884
_journal_paper_doi 10.1021/om020227y
_journal_volume 21
_journal_year 2002
_chemical_formula_sum 'C29 H37 F6 N6 P Ru'
_chemical_formula_weight 715.69
_chemical_name_systematic
;
 ?
;
_space_group_IT_number 14
_symmetry_cell_setting monoclinic
_symmetry_Int_Tables_number 14
_symmetry_space_group_name_Hall '-P 2yn'
_symmetry_space_group_name_H-M 'P 1 21/n 1'
_atom_sites_solution_hydrogens geom
_atom_sites_solution_primary direct
_atom_sites_solution_secondary difmap
_cell_angle_alpha 90.00
_cell_angle_beta 94.3950(10)
_cell_angle_gamma 90.00
_cell_formula_units_Z 4
_cell_length_a 9.1744(5)
_cell_length_b 13.6993(7)
_cell_length_c 24.8932(17)
_cell_measurement_reflns_used 25
_cell_measurement_temperature 293(2)
_cell_measurement_theta_max 18
_cell_measurement_theta_min 12
_cell_volume 3119.4(3)
_computing_cell_refinement 'MSC/RAXIS-RAPID Diffractometer Control'
_computing_data_collection 'MSC/RAXIS-RAPID Diffractometer Control'
_computing_data_reduction
;
teXsan for Windows version 1.06
(MSC, 1997-1999)
;
_computing_molecular_graphics 'ORTEP III (Farrujia, 1998)'
_computing_publication_material 'SHELXL-97/2 (Sheldrick,1997)'
_computing_structure_refinement 'SHELXL-97/2 (Sheldrick, 1997)'
_computing_structure_solution 'SIR92 (Altomare, et. al. 1994)'
_diffrn_ambient_temperature 293(2)
_diffrn_measured_fraction_theta_full 0.000
_diffrn_measured_fraction_theta_max 0.986
_diffrn_measurement_device_type 'Rigaku RAXIS-RAPID Imaging Plate'
_diffrn_measurement_method oscillation
_diffrn_radiation_monochromator graphite
_diffrn_radiation_source 'Rigaku rotating anode'
_diffrn_radiation_type MoK\a
_diffrn_radiation_wavelength 0.71069
_diffrn_reflns_av_R_equivalents 0.0000
_diffrn_reflns_av_sigmaI/netI 0.0625
_diffrn_reflns_limit_h_max 11
_diffrn_reflns_limit_h_min 0
_diffrn_reflns_limit_k_max 17
_diffrn_reflns_limit_k_min 0
_diffrn_reflns_limit_l_max 32
_diffrn_reflns_limit_l_min -32
_diffrn_reflns_number 7047
_diffrn_reflns_theta_full 0.50
_diffrn_reflns_theta_max 27.48
_diffrn_reflns_theta_min 1.64
_exptl_absorpt_coefficient_mu 0.620
_exptl_absorpt_correction_T_max 1.139
_exptl_absorpt_correction_T_min 0.837
_exptl_absorpt_correction_type empirical
_exptl_crystal_colour black
_exptl_crystal_density_diffrn 1.524
_exptl_crystal_density_method 'not measured'
_exptl_crystal_description prismatic
_exptl_crystal_F_000 1464
_exptl_crystal_size_max 0.10
_exptl_crystal_size_mid 0.20
_exptl_crystal_size_min 0.30
_refine_diff_density_max 1.394
_refine_diff_density_min -1.079
_refine_diff_density_rms 0.159
_refine_ls_extinction_method none
_refine_ls_goodness_of_fit_ref 1.073
_refine_ls_hydrogen_treatment mixed
_refine_ls_matrix_type full
_refine_ls_number_parameters 388
_refine_ls_number_reflns 7047
_refine_ls_number_restraints 0
_refine_ls_restrained_S_all 1.073
_refine_ls_R_factor_all 0.0874
_refine_ls_R_factor_gt 0.0553
_refine_ls_shift/su_max 0.067
_refine_ls_shift/su_mean 0.002
_refine_ls_structure_factor_coef Fsqd
_refine_ls_weighting_details 'calc w=1/[\s^2^(Fo^2^)+(0.1000P)^2^+0.0000P] where P=(Fo^2^+2Fc^2^)/3'
_refine_ls_weighting_scheme calc
_refine_ls_wR_factor_gt 0.1460
_refine_ls_wR_factor_ref 0.1671
_reflns_number_gt 4931
_reflns_number_total 7047
_reflns_threshold_expression >2sigma(I)
_cod_data_source_file om020227y.cif
_cod_data_source_block 6
_cod_depositor_comments
;
The following automatic conversions were performed:
'_atom_site_symetry_multiplicity' tag replaced with
'_atom_site_symmetry_multiplicity'.

Automatic conversion script
Id: cif_correct_tags 1440 2010-10-19 06:21:57Z saulius 

The following automatic conversions were performed:

'_symmetry_cell_setting' value 'Monoclinic' changed to 'monoclinic'
according to /home/saulius/struct/CIF-dictionaries/cif_core.dic
dictionary named 'cif_core.dic' version 2.4.1 from 2010-06-29.

Automatic conversion script
Id: cif_fix_values 1715 2011-07-08 13:25:40Z adriana 
;
_cod_original_sg_symbol_H-M P21/n
_cod_database_code 4076885

loop_
_symmetry_equiv_pos_as_xyz
'x, y, z'
'-x+1/2, y+1/2, -z+1/2'
'-x, -y, -z'
'x-1/2, -y-1/2, z-1/2'

loop_
_atom_site_label
_atom_site_type_symbol
_atom_site_fract_x
_atom_site_fract_y
_atom_site_fract_z
_atom_site_U_iso_or_equiv
_atom_site_adp_type
_atom_site_occupancy
_atom_site_symmetry_multiplicity
_atom_site_calc_flag
Ru1 Ru 0.71487(4) 0.30867(2) 0.669294(14) 0.02537(12) Uani 1 1 d
P1 P 0.57350(15) 0.19629(10) 0.38697(6) 0.0393(3) Uani 1 1 d
F1 F 0.5735(4) 0.2255(4) 0.32470(16) 0.0758(12) Uani 1 1 d
F2 F 0.6760(4) 0.1054(3) 0.37611(16) 0.0633(10) Uani 1 1 d
F3 F 0.7156(4) 0.2616(3) 0.40007(16) 0.0604(10) Uani 1 1 d
F4 F 0.4717(4) 0.2872(3) 0.3979(2) 0.0755(13) Uani 1 1 d
F5 F 0.4317(3) 0.1292(3) 0.37360(15) 0.0575(9) Uani 1 1 d
F6 F 0.5748(5) 0.1650(3) 0.44841(14) 0.0661(10) Uani 1 1 d
N1 N 0.8984(4) 0.2184(3) 0.65013(16) 0.0296(8) Uani 1 1 d
N2 N 0.8116(4) 0.3347(3) 0.59676(15) 0.0301(8) Uani 1 1 d
N3 N 0.6369(4) 0.2717(3) 0.74327(16) 0.0302(8) Uani 1 1 d
N4 N 0.5231(4) 0.3934(3) 0.67209(15) 0.0305(8) Uani 1 1 d
N5 N 0.8451(4) 0.4039(3) 0.71023(16) 0.0312(8) Uani 1 1 d
N6 N 0.5898(4) 0.2098(3) 0.62770(16) 0.0302(8) Uani 1 1 d
C1 C 0.9613(5) 0.1235(3) 0.6671(2) 0.0341(10) Uani 1 1 d
C2 C 0.8761(11) 0.0407(6) 0.6359(4) 0.093(3) Uani 1 1 d
C3 C 1.1139(11) 0.1061(8) 0.6529(6) 0.149(6) Uani 1 1 d
C4 C 0.9443(16) 0.1062(7) 0.7249(4) 0.133(5) Uani 1 1 d
C5 C 0.7788(5) 0.4040(3) 0.55212(19) 0.0328(10) Uani 1 1 d
C6 C 0.8750(7) 0.3991(4) 0.5041(2) 0.0458(13) Uani 1 1 d
C7 C 0.6223(6) 0.3858(4) 0.5293(2) 0.0407(11) Uani 1 1 d
C8 C 0.8006(6) 0.5067(4) 0.5768(2) 0.0443(12) Uani 1 1 d
C9 C 0.9027(5) 0.2600(3) 0.60167(19) 0.0297(9) Uani 1 1 d
C10 C 0.9957(5) 0.2283(4) 0.55785(19) 0.0326(10) Uani 1 1 d
C11 C 1.1379(6) 0.2625(4) 0.5553(2) 0.0451(13) Uani 1 1 d
C12 C 1.2182(7) 0.2381(5) 0.5122(3) 0.0610(18) Uani 1 1 d
C13 C 1.1551(8) 0.1763(6) 0.4719(3) 0.067(2) Uani 1 1 d
C14 C 1.0187(8) 0.1412(5) 0.4749(2) 0.0597(17) Uani 1 1 d
C15 C 0.9376(6) 0.1670(4) 0.5175(2) 0.0423(12) Uani 1 1 d
C16 C 0.7145(5) 0.2380(4) 0.7867(2) 0.0384(11) Uani 1 1 d
C17 C 0.6496(7) 0.2126(4) 0.8338(2) 0.0469(13) Uani 1 1 d
C18 C 0.5038(7) 0.2238(5) 0.8366(2) 0.0512(14) Uani 1 1 d
C19 C 0.4227(6) 0.2651(5) 0.7929(2) 0.0464(13) Uani 1 1 d
C20 C 0.4911(5) 0.2912(3) 0.7474(2) 0.0341(10) Uani 1 1 d
C21 C 0.4249(5) 0.3539(4) 0.7049(2) 0.0351(10) Uani 1 1 d
C22 C 0.2792(6) 0.3810(4) 0.7008(2) 0.0476(13) Uani 1 1 d
C23 C 0.2314(6) 0.4553(5) 0.6660(2) 0.0530(15) Uani 1 1 d
C24 C 0.3322(7) 0.5019(4) 0.6372(2) 0.0516(15) Uani 1 1 d
C25 C 0.4760(6) 0.4676(4) 0.6411(2) 0.0408(11) Uani 1 1 d
C26 C 0.9173(5) 0.4559(3) 0.73743(19) 0.0320(10) Uani 1 1 d
C27 C 1.0041(6) 0.5204(4) 0.7721(2) 0.0442(12) Uani 1 1 d
C28 C 0.5343(5) 0.1520(4) 0.5996(2) 0.0350(10) Uani 1 1 d
C29 C 0.4750(7) 0.0765(4) 0.5639(2) 0.0516(15) Uani 1 1 d
H1 H 1.1811 0.3031 0.5838 0.055 Uiso 1 1 d
H2 H 1.3152 0.2638 0.5097 0.074 Uiso 1 1 d
H3 H 1.2100 0.1594 0.4422 0.078 Uiso 1 1 d
H4 H 0.9766 0.0992 0.4468 0.074 Uiso 1 1 d
H5 H 0.8394 0.1412 0.5195 0.051 Uiso 1 1 d
H6 H 0.8188 0.2311 0.7851 0.046 Uiso 1 1 d
H7 H 0.7098 0.1868 0.8642 0.056 Uiso 1 1 d
H8 H 0.4568 0.2033 0.8677 0.062 Uiso 1 1 d
H9 H 0.3187 0.2759 0.7940 0.055 Uiso 1 1 d
H10 H 0.2105 0.3479 0.7220 0.058 Uiso 1 1 d
H11 H 0.1301 0.4738 0.6615 0.065 Uiso 1 1 d
H12 H 0.3058 0.5575 0.6152 0.060 Uiso 1 1 d
H13 H 0.5461 0.4995 0.6199 0.050 Uiso 1 1 d
H14 H 0.8277 -0.0009 0.6596 0.119 Uiso 1 1 d
H15 H 0.8003 0.0684 0.6106 0.119 Uiso 1 1 d
H16 H 0.9380 0.0024 0.6154 0.119 Uiso 1 1 d
H17 H 1.1776 0.0992 0.6851 0.176 Uiso 1 1 d
H18 H 1.1194 0.0500 0.6316 0.176 Uiso 1 1 d
H19 H 1.1477 0.1616 0.6334 0.176 Uiso 1 1 d
H20 H 0.9929 0.1559 0.7469 0.137 Uiso 1 1 d
H21 H 0.8423 0.1075 0.7320 0.137 Uiso 1 1 d
H22 H 0.9832 0.0445 0.7362 0.137 Uiso 1 1 d
H23 H 0.9753 0.3934 0.5166 0.057 Uiso 1 1 d
H24 H 0.8480 0.3443 0.4820 0.057 Uiso 1 1 d
H25 H 0.8622 0.4571 0.4830 0.057 Uiso 1 1 d
H26 H 0.5590 0.3793 0.5579 0.049 Uiso 1 1 d
H27 H 0.5886 0.4384 0.5067 0.049 Uiso 1 1 d
H28 H 0.6167 0.3267 0.5085 0.049 Uiso 1 1 d
H29 H 0.8018 0.5026 0.6152 0.055 Uiso 1 1 d
H30 H 0.8913 0.5334 0.5675 0.055 Uiso 1 1 d
H31 H 0.7231 0.5482 0.5638 0.055 Uiso 1 1 d
H32 H 0.9888 0.5072 0.8090 0.054 Uiso 1 1 d
H33 H 1.1054 0.5117 0.7671 0.054 Uiso 1 1 d
H34 H 0.9782 0.5866 0.7644 0.054 Uiso 1 1 d
H35 H 0.4334 0.0260 0.5841 0.063 Uiso 1 1 d
H36 H 0.4008 0.1029 0.5390 0.063 Uiso 1 1 d
H37 H 0.5503 0.0495 0.5441 0.063 Uiso 1 1 d

loop_
_atom_site_aniso_label
_atom_site_aniso_U_11
_atom_site_aniso_U_22
_atom_site_aniso_U_33
_atom_site_aniso_U_23
_atom_site_aniso_U_13
_atom_site_aniso_U_12
Ru1 0.03021(19) 0.02351(18) 0.02301(19) -0.00058(15) 0.00598(12) 0.00092(14)
P1 0.0393(6) 0.0402(7) 0.0386(7) 0.0028(6) 0.0044(5) -0.0018(6)
F1 0.062(2) 0.116(3) 0.049(2) 0.034(2) 0.0012(18) -0.006(2)
F2 0.058(2) 0.057(2) 0.075(3) -0.014(2) 0.0051(18) 0.0116(17)
F3 0.0520(19) 0.054(2) 0.074(3) 0.0013(19) -0.0028(18) -0.0123(16)
F4 0.059(2) 0.045(2) 0.122(4) -0.006(2) 0.011(2) 0.0086(16)
F5 0.0469(18) 0.059(2) 0.066(2) -0.0064(18) 0.0040(16) -0.0148(16)
F6 0.087(3) 0.073(3) 0.0382(19) 0.0051(18) 0.0088(18) -0.015(2)
N1 0.0358(19) 0.0231(17) 0.031(2) -0.0008(15) 0.0107(16) 0.0083(15)
N2 0.037(2) 0.0299(19) 0.0241(18) 0.0029(15) 0.0094(15) 0.0039(15)
N3 0.038(2) 0.0270(18) 0.0267(19) 0.0003(16) 0.0066(16) 0.0007(16)
N4 0.038(2) 0.0291(19) 0.0247(19) -0.0021(16) 0.0074(15) 0.0064(15)
N5 0.0333(19) 0.033(2) 0.028(2) 0.0029(17) 0.0126(16) 0.0014(16)
N6 0.0305(18) 0.032(2) 0.029(2) 0.0042(16) 0.0083(16) 0.0027(15)
C1 0.038(2) 0.028(2) 0.036(3) 0.000(2) 0.007(2) 0.0075(19)
C2 0.114(7) 0.043(4) 0.118(8) -0.007(5) -0.016(6) -0.001(4)
C3 0.103(7) 0.128(9) 0.229(14) 0.111(9) 0.092(8) 0.091(7)
C4 0.242(13) 0.089(7) 0.074(6) 0.034(5) 0.046(7) 0.105(8)
C5 0.046(3) 0.027(2) 0.026(2) 0.0058(19) 0.0065(19) -0.0002(19)
C6 0.060(3) 0.043(3) 0.036(3) 0.011(2) 0.017(2) 0.007(2)
C7 0.050(3) 0.039(3) 0.032(3) 0.001(2) -0.001(2) 0.001(2)
C8 0.064(3) 0.032(3) 0.038(3) 0.000(2) 0.012(3) -0.008(2)
C9 0.031(2) 0.029(2) 0.029(2) -0.0035(19) 0.0060(18) -0.0022(17)
C10 0.035(2) 0.036(2) 0.028(2) 0.000(2) 0.0087(18) 0.0083(19)
C11 0.038(3) 0.050(3) 0.048(3) 0.006(3) 0.008(2) 0.002(2)
C12 0.044(3) 0.073(4) 0.069(4) 0.025(4) 0.029(3) 0.014(3)
C13 0.080(5) 0.081(5) 0.044(3) 0.010(3) 0.035(3) 0.037(4)
C14 0.080(4) 0.069(4) 0.031(3) -0.010(3) 0.008(3) 0.024(4)
C15 0.051(3) 0.040(3) 0.036(3) -0.005(2) 0.001(2) 0.011(2)
C16 0.040(2) 0.042(3) 0.034(3) 0.005(2) 0.003(2) -0.002(2)
C17 0.055(3) 0.053(3) 0.033(3) 0.011(2) 0.002(2) -0.002(3)
C18 0.068(4) 0.055(3) 0.033(3) 0.008(3) 0.022(3) 0.000(3)
C19 0.048(3) 0.054(3) 0.040(3) 0.003(3) 0.016(2) 0.003(3)
C20 0.041(2) 0.031(2) 0.030(2) -0.0005(19) 0.008(2) -0.0009(19)
C21 0.038(2) 0.035(2) 0.033(2) -0.006(2) 0.009(2) 0.006(2)
C22 0.039(3) 0.056(3) 0.050(3) 0.002(3) 0.015(2) 0.010(2)
C23 0.047(3) 0.063(4) 0.050(3) 0.005(3) 0.008(3) 0.021(3)
C24 0.060(3) 0.050(3) 0.046(3) 0.010(3) 0.012(3) 0.025(3)
C25 0.054(3) 0.033(3) 0.035(3) 0.001(2) 0.003(2) 0.009(2)
C26 0.036(2) 0.029(2) 0.031(2) 0.001(2) 0.0048(19) 0.0022(18)
C27 0.057(3) 0.036(3) 0.039(3) -0.004(2) 0.001(2) -0.007(2)
C28 0.040(2) 0.032(2) 0.033(3) 0.003(2) 0.003(2) -0.004(2)
C29 0.071(4) 0.034(3) 0.047(3) -0.007(3) -0.011(3) -0.009(3)

loop_
_atom_type_symbol
_atom_type_description
_atom_type_scat_dispersion_real
_atom_type_scat_dispersion_imag
_atom_type_scat_source
C C 0.0033 0.0016 'International Tables Vol C Tables 4.2.6.8 and 6.1.1.4'
H H 0.0000 0.0000 'International Tables Vol C Tables 4.2.6.8 and 6.1.1.4'
N N 0.0061 0.0033 'International Tables Vol C Tables 4.2.6.8 and 6.1.1.4'
F F 0.0171 0.0103 'International Tables Vol C Tables 4.2.6.8 and 6.1.1.4'
P P 0.1023 0.0942 'International Tables Vol C Tables 4.2.6.8 and 6.1.1.4'
Ru Ru -1.2594 0.8363 'International Tables Vol C Tables 4.2.6.8 and 6.1.1.4'

loop_
_geom_angle_atom_site_label_1
_geom_angle_atom_site_label_2
_geom_angle_atom_site_label_3
_geom_angle
N5 Ru1 N6 178.02(15)
N5 Ru1 N3 86.59(15)
N6 Ru1 N3 94.03(15)
N5 Ru1 N2 92.99(15)
N6 Ru1 N2 86.19(15)
N3 Ru1 N2 173.74(14)
N5 Ru1 N4 95.24(15)
N6 Ru1 N4 86.73(15)
N3 Ru1 N4 76.24(15)
N2 Ru1 N4 110.01(15)
N5 Ru1 N1 92.33(15)
N6 Ru1 N1 85.69(15)
N3 Ru1 N1 112.28(15)
N2 Ru1 N1 61.48(15)
N4 Ru1 N1 168.97(15)
N5 Ru1 C9 95.65(14)
N6 Ru1 C9 82.74(14)
N3 Ru1 C9 143.27(15)
N2 Ru1 C9 30.55(15)
N4 Ru1 C9 139.52(15)
N1 Ru1 C9 31.12(14)
F6 P1 F4 90.5(3)
F6 P1 F3 90.5(2)
F4 P1 F3 90.4(2)
F6 P1 F2 89.5(2)
F4 P1 F2 179.8(3)
F3 P1 F2 89.4(2)
F6 P1 F1 178.7(3)
F4 P1 F1 90.8(3)
F3 P1 F1 89.9(2)
F2 P1 F1 89.3(2)
F6 P1 F5 89.5(2)
F4 P1 F5 90.4(2)
F3 P1 F5 179.2(2)
F2 P1 F5 89.8(2)
F1 P1 F5 90.1(2)
C9 N1 C1 126.6(4)
C9 N1 Ru1 91.9(3)
C1 N1 Ru1 137.3(3)
C9 N2 C5 131.2(4)
C9 N2 Ru1 95.4(3)
C5 N2 Ru1 133.0(3)
C16 N3 C20 118.0(4)
C16 N3 Ru1 127.1(3)
C20 N3 Ru1 114.8(3)
C25 N4 C21 116.7(4)
C25 N4 Ru1 129.5(3)
C21 N4 Ru1 112.9(3)
C26 N5 Ru1 174.8(4)
C28 N6 Ru1 170.5(4)
N1 C1 C4 110.7(5)
N1 C1 C3 115.4(5)
C4 C1 C3 112.1(8)
N1 C1 C2 109.4(5)
C4 C1 C2 106.4(7)
C3 C1 C2 102.2(7)
N2 C5 C7 107.9(4)
N2 C5 C6 117.5(4)
C7 C5 C6 106.4(4)
N2 C5 C8 105.9(4)
C7 C5 C8 112.8(4)
C6 C5 C8 106.5(4)
N2 C9 N1 110.6(4)
N2 C9 C10 123.2(4)
N1 C9 C10 126.2(4)
N2 C9 Ru1 54.0(2)
N1 C9 Ru1 57.0(2)
C10 C9 Ru1 172.9(3)
C15 C10 C11 118.8(5)
C15 C10 C9 119.6(4)
C11 C10 C9 121.5(5)
C12 C11 C10 120.6(6)
C11 C12 C13 118.9(6)
C14 C13 C12 120.7(5)
C13 C14 C15 120.3(6)
C10 C15 C14 120.7(6)
N3 C16 C17 122.1(5)
C18 C17 C16 120.0(5)
C17 C18 C19 118.6(5)
C20 C19 C18 119.8(5)
N3 C20 C19 120.9(5)
N3 C20 C21 114.5(4)
C19 C20 C21 123.8(5)
N4 C21 C22 121.6(5)
N4 C21 C20 114.1(4)
C22 C21 C20 124.0(5)
C21 C22 C23 120.1(5)
C24 C23 C22 118.3(5)
C23 C24 C25 118.6(5)
N4 C25 C24 124.1(5)
N5 C26 C27 178.6(5)
N6 C28 C29 175.9(6)

loop_
_geom_bond_atom_site_label_1
_geom_bond_atom_site_label_2
_geom_bond_distance
Ru1 N5 1.995(4)
Ru1 N6 2.010(4)
Ru1 N3 2.088(4)
Ru1 N2 2.102(4)
Ru1 N4 2.114(4)
Ru1 N1 2.171(4)
Ru1 C9 2.587(5)
P1 F6 1.588(4)
P1 F4 1.592(4)
P1 F3 1.594(4)
P1 F2 1.595(4)
P1 F1 1.601(4)
P1 F5 1.606(3)
N1 C9 1.337(6)
N1 C1 1.471(6)
N2 C9 1.321(6)
N2 C5 1.475(6)
N3 C16 1.329(6)
N3 C20 1.376(6)
N4 C25 1.328(6)
N4 C21 1.373(6)
N5 C26 1.156(6)
N6 C28 1.150(6)
C1 C4 1.480(10)
C1 C3 1.489(9)
C1 C2 1.552(9)
C5 C7 1.523(7)
C5 C6 1.541(7)
C5 C8 1.543(7)
C9 C10 1.500(6)
C10 C15 1.384(7)
C10 C11 1.393(7)
C11 C12 1.389(9)
C12 C13 1.404(11)
C13 C14 1.348(11)
C14 C15 1.388(8)
C16 C17 1.399(7)
C17 C18 1.353(9)
C18 C19 1.389(8)
C19 C20 1.385(7)
C20 C21 1.457(7)
C21 C22 1.384(7)
C22 C23 1.385(8)
C23 C24 1.370(9)
C24 C25 1.397(8)
C26 C27 1.432(7)
C28 C29 1.442(7)

loop_
_geom_torsion_atom_site_label_1
_geom_torsion_atom_site_label_2
_geom_torsion_atom_site_label_3
_geom_torsion_atom_site_label_4
_geom_torsion
N5 Ru1 N1 C9 -97.1(3)
N6 Ru1 N1 C9 83.1(3)
N3 Ru1 N1 C9 175.7(3)
N2 Ru1 N1 C9 -4.9(3)
N4 Ru1 N1 C9 36.3(9)
N5 Ru1 N1 C1 106.7(5)
N6 Ru1 N1 C1 -73.1(5)
N3 Ru1 N1 C1 19.5(5)
N2 Ru1 N1 C1 -161.1(5)
N4 Ru1 N1 C1 -119.9(8)
C9 Ru1 N1 C1 -156.2(6)
N5 Ru1 N2 C9 96.0(3)
N6 Ru1 N2 C9 -82.1(3)
N3 Ru1 N2 C9 10.1(15)
N4 Ru1 N2 C9 -167.3(3)
N1 Ru1 N2 C9 5.0(3)
N5 Ru1 N2 C5 -90.6(4)
N6 Ru1 N2 C5 91.2(4)
N3 Ru1 N2 C5 -176.6(12)
N4 Ru1 N2 C5 6.1(4)
N1 Ru1 N2 C5 178.4(5)
C9 Ru1 N2 C5 173.4(6)
N5 Ru1 N3 C16 -58.7(4)
N6 Ru1 N3 C16 119.5(4)
N2 Ru1 N3 C16 27.7(16)
N4 Ru1 N3 C16 -154.9(4)
N1 Ru1 N3 C16 32.5(5)
C9 Ru1 N3 C16 36.2(5)
N5 Ru1 N3 C20 116.7(3)
N6 Ru1 N3 C20 -65.2(3)
N2 Ru1 N3 C20 -157.0(12)
N4 Ru1 N3 C20 20.5(3)
N1 Ru1 N3 C20 -152.2(3)
C9 Ru1 N3 C20 -148.4(3)
N5 Ru1 N4 C25 82.0(4)
N6 Ru1 N4 C25 -97.8(4)
N3 Ru1 N4 C25 167.2(5)
N2 Ru1 N4 C25 -13.1(5)
N1 Ru1 N4 C25 -51.2(10)
C9 Ru1 N4 C25 -23.0(5)
N5 Ru1 N4 C21 -109.9(3)
N6 Ru1 N4 C21 70.2(3)
N3 Ru1 N4 C21 -24.7(3)
N2 Ru1 N4 C21 155.0(3)
N1 Ru1 N4 C21 116.9(8)
C9 Ru1 N4 C21 145.0(3)
N6 Ru1 N5 C26 -98(6)
N3 Ru1 N5 C26 10(4)
N2 Ru1 N5 C26 -164(4)
N4 Ru1 N5 C26 86(4)
N1 Ru1 N5 C26 -102(4)
C9 Ru1 N5 C26 -133(4)
N5 Ru1 N6 C28 -37(6)
N3 Ru1 N6 C28 -145(2)
N2 Ru1 N6 C28 28(2)
N4 Ru1 N6 C28 139(2)
N1 Ru1 N6 C28 -33(2)
C9 Ru1 N6 C28 -2(2)
C9 N1 C1 C4 175.5(8)
Ru1 N1 C1 C4 -34.6(9)
C9 N1 C1 C3 46.9(9)
Ru1 N1 C1 C3 -163.3(7)
C9 N1 C1 C2 -67.6(7)
Ru1 N1 C1 C2 82.2(7)
C9 N2 C5 C7 112.8(5)
Ru1 N2 C5 C7 -58.4(5)
C9 N2 C5 C6 -7.5(7)
Ru1 N2 C5 C6 -178.6(4)
C9 N2 C5 C8 -126.2(5)
Ru1 N2 C5 C8 62.6(5)
C5 N2 C9 N1 178.8(4)
Ru1 N2 C9 N1 -7.7(4)
C5 N2 C9 C10 -1.4(8)
Ru1 N2 C9 C10 172.1(4)
C5 N2 C9 Ru1 -173.5(6)
C1 N1 C9 N2 167.4(4)
Ru1 N1 C9 N2 7.4(4)
C1 N1 C9 C10 -12.3(7)
Ru1 N1 C9 C10 -172.4(4)
C1 N1 C9 Ru1 160.0(5)
N5 Ru1 C9 N2 -86.3(3)
N6 Ru1 C9 N2 94.8(3)
N3 Ru1 C9 N2 -178.2(3)
N4 Ru1 C9 N2 18.6(4)
N1 Ru1 C9 N2 -171.5(4)
N5 Ru1 C9 N1 85.1(3)
N6 Ru1 C9 N1 -93.7(3)
N3 Ru1 C9 N1 -6.7(4)
N2 Ru1 C9 N1 171.5(4)
N4 Ru1 C9 N1 -170.0(3)
N5 Ru1 C9 C10 -156(3)
N6 Ru1 C9 C10 25(3)
N3 Ru1 C9 C10 112(3)
N2 Ru1 C9 C10 -69(3)
N4 Ru1 C9 C10 -51(3)
N1 Ru1 C9 C10 119(3)
N2 C9 C10 C15 -84.2(6)
N1 C9 C10 C15 95.5(6)
Ru1 C9 C10 C15 -19(3)
N2 C9 C10 C11 93.0(6)
N1 C9 C10 C11 -87.3(6)
Ru1 C9 C10 C11 158(3)
C15 C10 C11 C12 2.1(8)
C9 C10 C11 C12 -175.1(5)
C10 C11 C12 C13 -1.7(9)
C11 C12 C13 C14 0.2(10)
C12 C13 C14 C15 1.0(10)
C11 C10 C15 C14 -1.0(8)
C9 C10 C15 C14 176.2(5)
C13 C14 C15 C10 -0.5(9)
C20 N3 C16 C17 6.8(8)
Ru1 N3 C16 C17 -177.9(4)
N3 C16 C17 C18 -1.3(9)
C16 C17 C18 C19 -3.1(10)
C17 C18 C19 C20 1.7(10)
C16 N3 C20 C19 -8.1(7)
Ru1 N3 C20 C19 176.1(4)
C16 N3 C20 C21 162.4(4)
Ru1 N3 C20 C21 -13.4(5)
C18 C19 C20 N3 3.9(9)
C18 C19 C20 C21 -165.7(5)
C25 N4 C21 C22 8.5(7)
Ru1 N4 C21 C22 -161.3(4)
C25 N4 C21 C20 -164.9(4)
Ru1 N4 C21 C20 25.3(5)
N3 C20 C21 N4 -8.1(6)
C19 C20 C21 N4 162.0(5)
N3 C20 C21 C22 178.7(5)
C19 C20 C21 C22 -11.2(8)
N4 C21 C22 C23 -5.5(9)
C20 C21 C22 C23 167.3(5)
C21 C22 C23 C24 -1.4(9)
C22 C23 C24 C25 4.7(9)
C21 N4 C25 C24 -5.0(8)
Ru1 N4 C25 C24 162.7(4)
C23 C24 C25 N4 -1.5(9)
Ru1 N5 C26 C27 -39(25)
Ru1 N6 C28 C29 33(9)
